data_7027253
loop_
_publ_author_name
'Lobana, Tarlok S.'
'Paul, Seema'
'Castineiras, Alfonso'

_publ_section_title
;
 Pyridine-2-thione derivatives of silver(I) and mercury(II): crystal
 structures of dimeric
 [bis(diphenylphosphino)methane][(1-oxo-pyridine-2-thionato)silver(I),
 [2-(benzylsulfanyl)pyridine 1-oxide]dichloromercury(II) and
 phenyl(pyridine-2-thionato)mercury(II)&#x200A;&#x2020;
;
_journal_issue 11
_journal_name_full 'Journal of the Chemical Society, Dalton Transactions'
_journal_page_first 1819
_journal_paper_doi 10.1039/a900405j
_journal_year 1999
_chemical_formula_sum 'C30 H26 Ag N O P2 S'
_chemical_formula_weight 618.39
_chemical_name_systematic
; 
 ? 
;
_space_group_IT_number 2
_symmetry_cell_setting triclinic
_symmetry_space_group_name_Hall '-P 1'
_symmetry_space_group_name_H-M 'P -1'
_atom_sites_solution_hydrogens difmap
_atom_sites_solution_primary direct
_atom_sites_solution_secondary difmap
_audit_creation_method SHELXL-97
_cell_angle_alpha 60.275(6)
_cell_angle_beta 67.096(4)
_cell_angle_gamma 88.802(5)
_cell_formula_units_Z 2
_cell_length_a 11.2139(4)
_cell_length_b 12.2698(9)
_cell_length_c 12.6138(11)
_cell_measurement_reflns_used 25
_cell_measurement_temperature 291(2)
_cell_measurement_theta_max 42.234
_cell_measurement_theta_min 11.491
_cell_volume 1355.9(2)
_computing_cell_refinement 'CAD4-Express Software (Enraf Nonius, 1994)'
_computing_data_collection 'CAD4-Express Software (Enraf Nonius, 1994)'
_computing_data_reduction 'HELENA (Spek, 1997)'
_computing_molecular_graphics 'ZORTEP Zsolnai, 1997)'
_computing_publication_material 'SHELXL-97 (Sheldrick, 1997)'
_computing_structure_refinement 'SHELXL-97 (Sheldrick, 1997)'
_computing_structure_solution 'SHELXS-97 (Sheldrick, 1990)'
_diffrn_ambient_temperature 291(2)
_diffrn_measured_fraction_theta_full 0.999
_diffrn_measured_fraction_theta_max 0.999
_diffrn_measurement_device_type 'CAD4 Enraf Nonius '
_diffrn_measurement_method omega
_diffrn_radiation_monochromator graphite
_diffrn_radiation_source 'fine-focus sealed tube'
_diffrn_radiation_type CuK\a
_diffrn_radiation_wavelength 1.54184
_diffrn_reflns_av_R_equivalents 0.0251
_diffrn_reflns_av_sigmaI/netI 0.0521
_diffrn_reflns_limit_h_max 14
_diffrn_reflns_limit_h_min 0
_diffrn_reflns_limit_k_max 15
_diffrn_reflns_limit_k_min -15
_diffrn_reflns_limit_l_max 15
_diffrn_reflns_limit_l_min -14
_diffrn_reflns_number 5823
_diffrn_reflns_theta_full 74.29
_diffrn_reflns_theta_max 74.29
_diffrn_reflns_theta_min 4.24
_diffrn_standards_decay_% 0
_diffrn_standards_interval_time 120
_diffrn_standards_number 3
_exptl_absorpt_coefficient_mu 7.983
_exptl_absorpt_correction_T_max 0.963
_exptl_absorpt_correction_T_min 0.739
_exptl_absorpt_correction_type psi-scan
_exptl_crystal_colour colourless
_exptl_crystal_density_diffrn 1.515
_exptl_crystal_density_method 'not measured'
_exptl_crystal_description prism
_exptl_crystal_F_000 628
_exptl_crystal_size_max 0.35
_exptl_crystal_size_mid 0.15
_exptl_crystal_size_min 0.10
_refine_diff_density_max 0.787
_refine_diff_density_min -1.043
_refine_diff_density_rms 0.084
_refine_ls_extinction_method none
_refine_ls_goodness_of_fit_ref 1.112
_refine_ls_hydrogen_treatment refall
_refine_ls_matrix_type full
_refine_ls_number_parameters 429
_refine_ls_number_reflns 5526
_refine_ls_number_restraints 0
_refine_ls_restrained_S_all 1.112
_refine_ls_R_factor_all 0.0657
_refine_ls_R_factor_gt 0.0396
_refine_ls_shift/su_max 0.001
_refine_ls_shift/su_mean 0.000
_refine_ls_structure_factor_coef Fsqd
_refine_ls_weighting_details 'w=1/[\s^2^(Fo^2^)+(0.0550P)^2^+0.0000P] where P=(Fo^2^+2Fc^2^)/3'
_refine_ls_weighting_scheme calc
_refine_ls_wR_factor_gt 0.1008
_refine_ls_wR_factor_ref 0.1116
_reflns_number_gt 4312
_reflns_number_total 5526
_reflns_threshold_expression >2sigma(I)
_cod_data_source_file 900405jsup1.cif
_cod_data_source_block 97il09
_cod_depositor_comments
;
The following automatic conversions were performed:

'_exptl_absorpt_correction_type' value 'Psi-scan' changed to
'psi-scan' according to
/home/saulius/struct/CIF-dictionaries/cif_core.dic dictionary named
'cif_core.dic' version 2.4.2 from 2011-04-26.

Automatic conversion script
Id: cif_fix_values 1891 2012-01-12 08:04:46Z andrius 

The following automatic conversions were performed:

'_refine_ls_weighting_scheme' value 'calc
w=1/[\s^2^(Fo^2^)+(0.0550P)^2^+0.0000P] where P=(Fo^2^+2Fc^2^)/3' was
changed to 'calc'. New tag '_refine_ls_weighting_details' was
created. The value of the new tag was set to
'w=1/[\s^2^(Fo^2^)+(0.0550P)^2^+0.0000P] where P=(Fo^2^+2Fc^2^)/3'.

Automatic conversion script
Id: cif_fix_values 3143 2015-03-26 13:38:13Z robertas 
;
_cod_original_cell_volume 1355.86(16)
_cod_original_sg_symbol_H-M 'P 1 bar (No. 2)'
_cod_database_code 7027253

loop_
_symmetry_equiv_pos_as_xyz
'x, y, z'
'-x, -y, -z'

loop_
_atom_site_label
_atom_site_type_symbol
_atom_site_fract_x
_atom_site_fract_y
_atom_site_fract_z
_atom_site_U_iso_or_equiv
_atom_site_adp_type
_atom_site_occupancy
_atom_site_calc_flag
Ag Ag 0.54966(3) 0.67445(3) 0.44814(3) 0.04294(11) Uani 1 d
S1 S 0.54245(14) 0.82345(11) 0.21820(11) 0.0550(3) Uani 1 d
P1 P 0.30447(10) 0.60239(9) 0.58346(11) 0.0385(2) Uani 1 d
P2 P 0.74593(10) 0.60405(9) 0.47326(10) 0.0372(2) Uani 1 d
O1 O 0.5642(3) 0.8908(3) 0.4082(3) 0.0487(7) Uani 1 d
N1 N 0.5232(3) 0.9749(3) 0.3199(3) 0.0422(8) Uani 1 d
C1 C 0.5096(4) 0.9579(4) 0.2254(4) 0.0454(10) Uani 1 d
C2 C 0.4678(6) 1.0556(5) 0.1359(5) 0.0608(13) Uani 1 d
C3 C 0.4429(6) 1.1629(5) 0.1407(6) 0.0679(15) Uani 1 d
C4 C 0.4562(6) 1.1754(5) 0.2379(6) 0.0610(13) Uani 1 d
C5 C 0.4949(5) 1.0811(4) 0.3264(5) 0.0491(10) Uani 1 d
C10 C 0.2336(5) 0.5557(4) 0.4987(5) 0.0446(10) Uani 1 d
C11 C 0.2391(4) 0.7438(4) 0.5686(5) 0.0458(10) Uani 1 d
C12 C 0.1965(5) 0.8186(5) 0.4712(6) 0.0582(13) Uani 1 d
C13 C 0.1575(6) 0.9306(5) 0.4593(7) 0.0735(18) Uani 1 d
C14 C 0.1618(6) 0.9688(6) 0.5423(9) 0.085(2) Uani 1 d
C15 C 0.2064(6) 0.8973(6) 0.6382(8) 0.077(2) Uani 1 d
C16 C 0.2447(5) 0.7841(5) 0.6529(6) 0.0589(13) Uani 1 d
C21 C 0.2103(4) 0.4785(4) 0.7628(4) 0.0425(9) Uani 1 d
C22 C 0.2724(5) 0.3891(5) 0.8272(5) 0.0515(11) Uani 1 d
C23 C 0.2021(7) 0.2877(6) 0.9616(5) 0.0659(14) Uani 1 d
C24 C 0.0705(7) 0.2814(6) 1.0292(6) 0.0722(17) Uani 1 d
C25 C 0.0071(6) 0.3691(6) 0.9686(6) 0.0765(17) Uani 1 d
C26 C 0.0770(6) 0.4687(6) 0.8344(6) 0.0680(15) Uani 1 d
C31 C 0.9010(4) 0.7145(4) 0.3330(4) 0.0417(9) Uani 1 d
C32 C 0.8939(5) 0.8413(4) 0.2557(5) 0.0539(11) Uani 1 d
C33 C 1.0096(7) 0.9325(5) 0.1515(6) 0.0712(16) Uani 1 d
C34 C 1.1295(7) 0.8989(6) 0.1242(6) 0.0716(17) Uani 1 d
C35 C 1.1377(6) 0.7746(7) 0.1993(6) 0.0725(16) Uani 1 d
C36 C 1.0237(6) 0.6828(5) 0.3033(6) 0.0631(14) Uani 1 d
C41 C 0.7543(4) 0.5897(4) 0.6222(4) 0.0409(9) Uani 1 d
C42 C 0.8458(5) 0.6725(4) 0.6118(5) 0.0472(10) Uani 1 d
C43 C 0.8432(6) 0.6636(5) 0.7266(6) 0.0585(13) Uani 1 d
C44 C 0.7508(6) 0.5714(6) 0.8518(6) 0.0651(14) Uani 1 d
C45 C 0.6579(6) 0.4895(6) 0.8642(6) 0.0714(16) Uani 1 d
C46 C 0.6598(6) 0.4983(5) 0.7501(5) 0.0598(13) Uani 1 d
H2 H 0.455(5) 1.044(5) 0.068(5) 0.056(14) Uiso 1 d
H3 H 0.418(6) 1.235(6) 0.071(6) 0.080(18) Uiso 1 d
H4 H 0.434(5) 1.241(5) 0.257(5) 0.070(17) Uiso 1 d
H5 H 0.514(5) 1.082(5) 0.393(5) 0.057(14) Uiso 1 d
H12 H 0.195(5) 0.802(5) 0.417(5) 0.059(17) Uiso 1 d
H13 H 0.133(6) 0.980(6) 0.387(6) 0.072(18) Uiso 1 d
H14 H 0.153(6) 1.038(6) 0.534(6) 0.09(2) Uiso 1 d
H15 H 0.219(7) 0.937(7) 0.677(7) 0.11(3) Uiso 1 d
H16 H 0.276(5) 0.727(5) 0.720(5) 0.055(15) Uiso 1 d
H22 H 0.360(5) 0.391(5) 0.772(5) 0.053(14) Uiso 1 d
H23 H 0.245(6) 0.222(6) 1.001(6) 0.074(18) Uiso 1 d
H24 H 0.026(5) 0.219(5) 1.111(5) 0.059(15) Uiso 1 d
H25 H -0.097(6) 0.367(5) 1.017(6) 0.081(18) Uiso 1 d
H26 H 0.038(6) 0.521(6) 0.793(6) 0.08(2) Uiso 1 d
H32 H 0.811(5) 0.878(5) 0.271(5) 0.064(15) Uiso 1 d
H33 H 1.002(7) 1.013(7) 0.101(7) 0.12(3) Uiso 1 d
H34 H 1.200(7) 0.949(7) 0.061(7) 0.11(3) Uiso 1 d
H35 H 1.212(6) 0.755(6) 0.174(6) 0.072(18) Uiso 1 d
H36 H 1.035(5) 0.614(5) 0.340(5) 0.050(15) Uiso 1 d
H42 H 0.901(4) 0.730(4) 0.538(4) 0.036(12) Uiso 1 d
H43 H 0.909(6) 0.715(6) 0.719(6) 0.082(19) Uiso 1 d
H44 H 0.755(5) 0.570(5) 0.921(5) 0.061(15) Uiso 1 d
H45 H 0.598(6) 0.426(5) 0.941(6) 0.069(17) Uiso 1 d
H46 H 0.602(5) 0.446(5) 0.756(5) 0.052(14) Uiso 1 d
H101 H 0.153(5) 0.562(4) 0.523(4) 0.041(12) Uiso 1 d
H102 H 0.282(4) 0.619(4) 0.401(5) 0.042(12) Uiso 1 d

loop_
_atom_site_aniso_label
_atom_site_aniso_U_11
_atom_site_aniso_U_22
_atom_site_aniso_U_33
_atom_site_aniso_U_23
_atom_site_aniso_U_13
_atom_site_aniso_U_12
Ag 0.04302(17) 0.04344(18) 0.04865(18) -0.02680(14) -0.02270(14) 0.01527(12)
S1 0.0799(8) 0.0493(6) 0.0444(6) -0.0288(5) -0.0299(6) 0.0211(6)
P1 0.0379(5) 0.0340(5) 0.0452(6) -0.0235(4) -0.0163(4) 0.0098(4)
P2 0.0383(5) 0.0322(5) 0.0429(5) -0.0202(4) -0.0188(4) 0.0092(4)
O1 0.071(2) 0.0401(16) 0.0519(17) -0.0262(14) -0.0395(16) 0.0185(15)
N1 0.0451(19) 0.0348(17) 0.0397(18) -0.0164(15) -0.0168(16) 0.0056(15)
C1 0.047(2) 0.047(2) 0.036(2) -0.0205(19) -0.0132(18) 0.0064(19)
C2 0.078(4) 0.060(3) 0.055(3) -0.029(3) -0.042(3) 0.024(3)
C3 0.086(4) 0.049(3) 0.066(3) -0.021(3) -0.044(3) 0.026(3)
C4 0.072(3) 0.041(2) 0.073(3) -0.028(2) -0.037(3) 0.019(2)
C5 0.054(3) 0.042(2) 0.053(3) -0.025(2) -0.024(2) 0.008(2)
C10 0.049(3) 0.035(2) 0.052(3) -0.022(2) -0.026(2) 0.0149(19)
C11 0.038(2) 0.033(2) 0.057(3) -0.0251(19) -0.0103(19) 0.0029(17)
C12 0.052(3) 0.041(2) 0.075(4) -0.028(3) -0.026(3) 0.015(2)
C13 0.057(3) 0.037(3) 0.097(5) -0.023(3) -0.024(3) 0.013(2)
C14 0.062(4) 0.042(3) 0.129(6) -0.046(4) -0.019(4) 0.017(3)
C15 0.057(3) 0.059(3) 0.109(5) -0.062(4) -0.007(3) 0.001(3)
C16 0.053(3) 0.048(3) 0.070(3) -0.038(3) -0.011(3) 0.006(2)
C21 0.047(2) 0.037(2) 0.041(2) -0.0223(18) -0.0145(19) 0.0072(18)
C22 0.064(3) 0.046(2) 0.048(3) -0.027(2) -0.024(2) 0.016(2)
C23 0.083(4) 0.060(3) 0.049(3) -0.023(3) -0.033(3) 0.015(3)
C24 0.100(5) 0.051(3) 0.041(3) -0.020(3) -0.014(3) 0.001(3)
C25 0.068(4) 0.069(4) 0.059(3) -0.030(3) -0.002(3) 0.007(3)
C26 0.057(3) 0.055(3) 0.061(3) -0.020(3) -0.013(3) 0.016(3)
C31 0.047(2) 0.034(2) 0.042(2) -0.0187(17) -0.0194(18) 0.0054(17)
C32 0.058(3) 0.037(2) 0.055(3) -0.019(2) -0.022(2) 0.007(2)
C33 0.074(4) 0.041(3) 0.066(4) -0.011(3) -0.023(3) -0.005(3)
C34 0.063(4) 0.063(4) 0.056(3) -0.021(3) -0.008(3) -0.012(3)
C35 0.045(3) 0.082(4) 0.068(4) -0.036(3) -0.009(3) 0.004(3)
C36 0.053(3) 0.048(3) 0.071(4) -0.023(3) -0.024(3) 0.013(2)
C41 0.044(2) 0.040(2) 0.044(2) -0.0254(18) -0.0194(18) 0.0106(17)
C42 0.049(3) 0.041(2) 0.050(3) -0.024(2) -0.021(2) 0.009(2)
C43 0.065(3) 0.061(3) 0.072(3) -0.044(3) -0.038(3) 0.018(3)
C44 0.086(4) 0.072(4) 0.063(3) -0.046(3) -0.042(3) 0.031(3)
C45 0.078(4) 0.071(4) 0.041(3) -0.023(3) -0.011(3) -0.004(3)
C46 0.060(3) 0.057(3) 0.051(3) -0.027(2) -0.016(2) -0.008(2)

loop_
_atom_type_symbol
_atom_type_description
_atom_type_scat_dispersion_real
_atom_type_scat_dispersion_imag
_atom_type_scat_source
Ag Ag 0.1306 4.2820 'International Tables Vol C Tables 4.2.6.8 and 6.1.1.4'
S S 0.3331 0.5567 'International Tables Vol C Tables 4.2.6.8 and 6.1.1.4'
P P 0.2955 0.4335 'International Tables Vol C Tables 4.2.6.8 and 6.1.1.4'
O O 0.0492 0.0322 'International Tables Vol C Tables 4.2.6.8 and 6.1.1.4'
N N 0.0311 0.0180 'International Tables Vol C Tables 4.2.6.8 and 6.1.1.4'
C C 0.0181 0.0091 'International Tables Vol C Tables 4.2.6.8 and 6.1.1.4'
H H 0.0000 0.0000 'International Tables Vol C Tables 4.2.6.8 and 6.1.1.4'

loop_
_geom_angle_atom_site_label_1
_geom_angle_atom_site_label_2
_geom_angle_atom_site_label_3
_geom_angle
_geom_angle_site_symmetry_1
_geom_angle_site_symmetry_3
_geom_angle_publ_flag
P2 Ag O1 107.22(8) . . y
P2 Ag P1 137.92(4) . . y
O1 Ag P1 96.58(8) . . y
P2 Ag S1 124.55(4) . . y
O1 Ag S1 72.85(7) . . y
P1 Ag S1 95.16(4) . . y
C1 S1 Ag 101.52(15) . . ?
C11 P1 C21 103.61(19) . . y
C11 P1 C10 102.6(2) . . y
C21 P1 C10 103.2(2) . . y
C11 P1 Ag 107.20(13) . . y
C21 P1 Ag 128.20(15) . . y
C10 P1 Ag 109.27(17) . . y
C31 P2 C10 105.8(2) . 2_666 y
C31 P2 C41 103.48(19) . . y
C10 P2 C41 101.1(2) 2_666 . y
C31 P2 Ag 113.99(14) . . y
C10 P2 Ag 117.91(16) 2_666 . y
C41 P2 Ag 112.85(14) . . y
N1 O1 Ag 117.6(2) . . y
O1 N1 C5 117.0(4) . . ?
O1 N1 C1 122.1(3) . . ?
C5 N1 C1 120.9(4) . . ?
N1 C1 C2 116.4(4) . . ?
N1 C1 S1 121.1(3) . . ?
C2 C1 S1 122.4(4) . . ?
C3 C2 C1 122.4(5) . . ?
C3 C2 H2 120(3) . . ?
C1 C2 H2 118(3) . . ?
C2 C3 C4 119.3(5) . . ?
C2 C3 H3 121(3) . . ?
C4 C3 H3 119(3) . . ?
C5 C4 C3 119.1(5) . . ?
C5 C4 H4 113(3) . . ?
C3 C4 H4 127(3) . . ?
C4 C5 N1 121.9(5) . . ?
C4 C5 H5 127(3) . . ?
N1 C5 H5 111(3) . . ?
P2 C10 P1 113.1(2) 2_666 . y
P2 C10 H101 112(3) 2_666 . ?
P1 C10 H101 109(3) . . ?
P2 C10 H102 108(3) 2_666 . ?
P1 C10 H102 106(3) . . ?
H101 C10 H102 107(4) . . ?
C12 C11 C16 118.9(5) . . ?
C12 C11 P1 123.5(4) . . ?
C16 C11 P1 117.3(4) . . ?
C11 C12 C13 120.3(6) . . ?
C11 C12 H12 123(4) . . ?
C13 C12 H12 117(4) . . ?
C14 C13 C12 120.6(7) . . ?
C14 C13 H13 123(4) . . ?
C12 C13 H13 116(4) . . ?
C13 C14 C15 120.1(5) . . ?
C13 C14 H14 126(5) . . ?
C15 C14 H14 113(5) . . ?
C14 C15 C16 120.3(6) . . ?
C14 C15 H15 113(5) . . ?
C16 C15 H15 126(5) . . ?
C15 C16 C11 119.8(6) . . ?
C15 C16 H16 125(3) . . ?
C11 C16 H16 115(3) . . ?
C22 C21 C26 118.8(4) . . ?
C22 C21 P1 118.9(3) . . ?
C26 C21 P1 122.3(4) . . ?
C21 C22 C23 120.8(5) . . ?
C21 C22 H22 117(3) . . ?
C23 C22 H22 122(3) . . ?
C24 C23 C22 118.7(6) . . ?
C24 C23 H23 122(3) . . ?
C22 C23 H23 119(4) . . ?
C25 C24 C23 121.7(5) . . ?
C25 C24 H24 119(4) . . ?
C23 C24 H24 120(4) . . ?
C24 C25 C26 119.4(6) . . ?
C24 C25 H25 125(3) . . ?
C26 C25 H25 116(3) . . ?
C21 C26 C25 120.6(6) . . ?
C21 C26 H26 118(4) . . ?
C25 C26 H26 121(4) . . ?
C36 C31 C32 118.5(4) . . ?
C36 C31 P2 125.0(4) . . ?
C32 C31 P2 116.4(4) . . ?
C31 C32 C33 119.6(5) . . ?
C31 C32 H32 126(3) . . ?
C33 C32 H32 114(3) . . ?
C34 C33 C32 120.9(6) . . ?
C34 C33 H33 121(5) . . ?
C32 C33 H33 118(5) . . ?
C35 C34 C33 120.1(6) . . ?
C35 C34 H34 116(5) . . ?
C33 C34 H34 124(5) . . ?
C34 C35 C36 119.7(6) . . ?
C34 C35 H35 118(4) . . ?
C36 C35 H35 122(4) . . ?
C31 C36 C35 121.2(5) . . ?
C31 C36 H36 124(4) . . ?
C35 C36 H36 115(4) . . ?
C42 C41 C46 118.2(4) . . ?
C42 C41 P2 122.7(3) . . ?
C46 C41 P2 119.0(4) . . ?
C41 C42 C43 120.9(5) . . ?
C41 C42 H42 121(3) . . ?
C43 C42 H42 118(3) . . ?
C44 C43 C42 120.0(5) . . ?
C44 C43 H43 119(4) . . ?
C42 C43 H43 120(4) . . ?
C43 C44 C45 120.0(5) . . ?
C43 C44 H44 115(3) . . ?
C45 C44 H44 125(3) . . ?
C44 C45 C46 120.2(5) . . ?
C44 C45 H45 125(4) . . ?
C46 C45 H45 115(4) . . ?
C45 C46 C41 120.7(5) . . ?
C45 C46 H46 121(3) . . ?
C41 C46 H46 118(3) . . ?

loop_
_geom_bond_atom_site_label_1
_geom_bond_atom_site_label_2
_geom_bond_distance
_geom_bond_site_symmetry_2
_geom_bond_publ_flag
Ag P2 2.4254(10) . y
Ag O1 2.440(3) . y
Ag P1 2.4914(11) . y
Ag S1 2.5844(12) . y
Ag Ag 3.8457(7) 2_666 y
S1 C1 1.721(5) . ?
P1 C11 1.820(4) . y
P1 C21 1.828(4) . y
P1 C10 1.840(5) . y
P2 C31 1.821(4) . y
P2 C10 1.838(4) 2_666 y
P2 C41 1.838(4) . y
O1 N1 1.326(4) . y
N1 C5 1.369(6) . ?
N1 C1 1.370(5) . ?
C1 C2 1.407(6) . ?
C2 C3 1.366(8) . ?
C2 H2 1.00(5) . ?
C3 C4 1.370(8) . ?
C3 H3 1.02(6) . ?
C4 C5 1.360(7) . ?
C4 H4 0.95(6) . ?
C5 H5 0.95(5) . ?
C10 P2 1.838(4) 2_666 ?
C10 H101 0.86(5) . ?
C10 H102 0.98(4) . ?
C11 C12 1.378(7) . ?
C11 C16 1.398(7) . ?
C12 C13 1.387(7) . ?
C12 H12 0.81(5) . ?
C13 C14 1.359(10) . ?
C13 H13 0.96(6) . ?
C14 C15 1.372(11) . ?
C14 H14 0.81(6) . ?
C15 C16 1.389(7) . ?
C15 H15 0.89(7) . ?
C16 H16 0.99(5) . ?
C21 C22 1.369(6) . ?
C21 C26 1.383(7) . ?
C22 C23 1.398(7) . ?
C22 H22 0.95(5) . ?
C23 C24 1.368(9) . ?
C23 H23 0.95(6) . ?
C24 C25 1.351(9) . ?
C24 H24 0.86(5) . ?
C25 C26 1.389(8) . ?
C25 H25 1.08(6) . ?
C26 H26 0.84(6) . ?
C31 C36 1.380(7) . ?
C31 C32 1.389(6) . ?
C32 C33 1.392(7) . ?
C32 H32 1.02(5) . ?
C33 C34 1.361(9) . ?
C33 H33 0.89(7) . ?
C34 C35 1.364(9) . ?
C34 H34 0.83(7) . ?
C35 C36 1.383(8) . ?
C35 H35 0.85(6) . ?
C36 H36 0.77(5) . ?
C41 C42 1.382(6) . ?
C41 C46 1.382(6) . ?
C42 C43 1.386(7) . ?
C42 H42 0.81(4) . ?
C43 C44 1.361(8) . ?
C43 H43 0.93(6) . ?
C44 C45 1.371(8) . ?
C44 H44 0.89(5) . ?
C45 C46 1.381(7) . ?
C45 H45 0.87(6) . ?
C46 H46 0.88(5) . ?

loop_
_geom_torsion_atom_site_label_1
_geom_torsion_atom_site_label_2
_geom_torsion_atom_site_label_3
_geom_torsion_atom_site_label_4
_geom_torsion
_geom_torsion_site_symmetry_1
_geom_torsion_site_symmetry_4
P2 Ag S1 C1 -114.54(16) . .
O1 Ag S1 C1 -15.12(18) . .
P1 Ag S1 C1 80.19(16) . .
P2 Ag P1 C11 135.29(17) . .
O1 Ag P1 C11 10.36(18) . .
S1 Ag P1 C11 -62.92(17) . .
P2 Ag P1 C21 11.44(18) . .
O1 Ag P1 C21 -113.48(18) . .
S1 Ag P1 C21 173.23(17) . .
P2 Ag P1 C10 -114.16(15) . .
O1 Ag P1 C10 120.91(16) . .
S1 Ag P1 C10 47.63(15) . .
O1 Ag P2 C31 -53.84(17) . .
P1 Ag P2 C31 -175.33(15) . .
S1 Ag P2 C31 26.87(16) . .
O1 Ag P2 C10 -178.76(19) . 2_666
P1 Ag P2 C10 59.75(19) . 2_666
S1 Ag P2 C10 -98.05(19) . 2_666
O1 Ag P2 C41 63.83(16) . .
P1 Ag P2 C41 -57.66(16) . .
S1 Ag P2 C41 144.54(15) . .
P2 Ag O1 N1 141.6(3) . .
P1 Ag O1 N1 -73.5(3) . .
S1 Ag O1 N1 19.9(3) . .
Ag O1 N1 C5 161.4(3) . .
Ag O1 N1 C1 -18.8(5) . .
O1 N1 C1 C2 -178.7(4) . .
C5 N1 C1 C2 1.0(6) . .
O1 N1 C1 S1 1.2(6) . .
C5 N1 C1 S1 -179.0(3) . .
Ag S1 C1 N1 14.4(4) . .
Ag S1 C1 C2 -165.7(4) . .
N1 C1 C2 C3 0.6(8) . .
S1 C1 C2 C3 -179.3(5) . .
C1 C2 C3 C4 -1.5(9) . .
C2 C3 C4 C5 0.6(9) . .
C3 C4 C5 N1 1.1(8) . .
O1 N1 C5 C4 177.8(4) . .
C1 N1 C5 C4 -1.9(7) . .
C11 P1 C10 P2 -168.3(3) . 2_666
C21 P1 C10 P2 -60.9(3) . 2_666
Ag P1 C10 P2 78.1(3) . 2_666
C21 P1 C11 C12 -129.8(4) . .
C10 P1 C11 C12 -22.7(4) . .
Ag P1 C11 C12 92.3(4) . .
C21 P1 C11 C16 56.4(4) . .
C10 P1 C11 C16 163.5(4) . .
Ag P1 C11 C16 -81.4(4) . .
C16 C11 C12 C13 -1.3(7) . .
P1 C11 C12 C13 -175.0(4) . .
C11 C12 C13 C14 0.7(9) . .
C12 C13 C14 C15 0.7(10) . .
C13 C14 C15 C16 -1.4(9) . .
C14 C15 C16 C11 0.7(8) . .
C12 C11 C16 C15 0.6(7) . .
P1 C11 C16 C15 174.7(4) . .
C11 P1 C21 C22 -144.3(4) . .
C10 P1 C21 C22 108.9(4) . .
Ag P1 C21 C22 -19.0(4) . .
C11 P1 C21 C26 38.3(5) . .
C10 P1 C21 C26 -68.4(5) . .
Ag P1 C21 C26 163.6(4) . .
C26 C21 C22 C23 1.7(7) . .
P1 C21 C22 C23 -175.7(4) . .
C21 C22 C23 C24 -1.9(8) . .
C22 C23 C24 C25 1.1(9) . .
C23 C24 C25 C26 -0.2(10) . .
C22 C21 C26 C25 -0.8(9) . .
P1 C21 C26 C25 176.6(5) . .
C24 C25 C26 C21 0.0(10) . .
C10 P2 C31 C36 -29.9(5) 2_666 .
C41 P2 C31 C36 76.0(5) . .
Ag P2 C31 C36 -161.1(4) . .
C10 P2 C31 C32 153.6(4) 2_666 .
C41 P2 C31 C32 -100.5(4) . .
Ag P2 C31 C32 22.5(4) . .
C36 C31 C32 C33 -0.2(8) . .
P2 C31 C32 C33 176.5(4) . .
C31 C32 C33 C34 0.2(9) . .
C32 C33 C34 C35 -0.1(11) . .
C33 C34 C35 C36 0.0(11) . .
C32 C31 C36 C35 0.2(9) . .
P2 C31 C36 C35 -176.2(5) . .
C34 C35 C36 C31 -0.1(10) . .
C31 P2 C41 C42 13.5(4) . .
C10 P2 C41 C42 122.9(4) 2_666 .
Ag P2 C41 C42 -110.1(4) . .
C31 P2 C41 C46 -171.0(4) . .
C10 P2 C41 C46 -61.6(4) 2_666 .
Ag P2 C41 C46 65.3(4) . .
C46 C41 C42 C43 0.3(7) . .
P2 C41 C42 C43 175.7(4) . .
C41 C42 C43 C44 0.9(8) . .
C42 C43 C44 C45 -1.8(8) . .
C43 C44 C45 C46 1.5(9) . .
C44 C45 C46 C41 -0.4(9) . .
C42 C41 C46 C45 -0.6(8) . .
P2 C41 C46 C45 -176.2(5) . .
